data_1555007
loop_
_publ_author_name
'Davies, Stephen G.'
'Fletcher, Ai M.'
'Frost, Aileen B.'
'Roberts, Paul M.'
'Thomson, James E.'

_publ_section_title
;
 Asymmetric Synthesis of Substituted anti-\b-Fluorophenylalanines.
;
_journal_issue 9
_journal_name_full 'Organic letters'
_journal_page_first 2254
_journal_page_last 2257
_journal_paper_doi 10.1021/acs.orglett.5b00880
_journal_volume 17
_journal_year 2015
_chemical_absolute_configuration ad
_chemical_formula_moiety 'C28 H31 F2 N1 O2'
_chemical_formula_sum 'C28 H31 F2 N O2'
_chemical_formula_weight 451.56
_space_group_IT_number 1
_space_group_name_Hall 'P 1'
_space_group_name_H-M_alt 'P 1'
_symmetry_cell_setting triclinic
_symmetry_space_group_name_Hall 'P 1'
_symmetry_space_group_name_H-M 'P 1'
_atom_sites_solution_hydrogens difmap
_atom_sites_solution_primary direct
_cell_angle_alpha 85.757(3)
_cell_angle_beta 70.552(3)
_cell_angle_gamma 69.477(4)
_cell_formula_units_Z 2
_cell_length_a 10.4764(5)
_cell_length_b 10.6867(5)
_cell_length_c 12.3768(4)
_cell_measurement_reflns_used 0
_cell_measurement_temperature 150
_cell_measurement_theta_max 0
_cell_measurement_theta_min 0
_cell_volume 1222.26(10)
_computing_cell_refinement 'CrysAlis, (Oxford Diffraction, 2002)'
_computing_data_collection 'SuperNova, (Oxford Diffraction, 2010)'
_computing_data_reduction 'CrysAlis, (Oxford Diffraction, 2002)'
_computing_molecular_graphics 'CAMERON (Watkin et al., 1996)'
_computing_publication_material 'CRYSTALS (Betteridge et al., 2003)'
_computing_structure_refinement 'CRYSTALS (Betteridge et al., 2003)'
_computing_structure_solution 'SIR92 (Altomare et al., 1994)'
_diffrn_ambient_temperature 150
_diffrn_measured_fraction_theta_full 0.997
_diffrn_measured_fraction_theta_max 0.991
_diffrn_measurement_device Area
_diffrn_measurement_device_type 'Oxford Diffraction SuperNova'
_diffrn_measurement_method \w/2\q
_diffrn_radiation_monochromator graphite
_diffrn_radiation_type 'Cu K\a'
_diffrn_radiation_wavelength 1.54184
_diffrn_reflns_av_R_equivalents 0.021
_diffrn_reflns_limit_h_max 13
_diffrn_reflns_limit_h_min -12
_diffrn_reflns_limit_k_max 13
_diffrn_reflns_limit_k_min -13
_diffrn_reflns_limit_l_max 15
_diffrn_reflns_limit_l_min -15
_diffrn_reflns_number 22793
_diffrn_reflns_theta_full 74.334
_diffrn_reflns_theta_max 76.633
_diffrn_reflns_theta_min 4.423
_diffrn_standards_number 0
_exptl_absorpt_coefficient_mu 0.706
_exptl_absorpt_correction_type none
_exptl_crystal_colour colourless
_exptl_crystal_density_diffrn 1.227
_exptl_crystal_density_method 'not measured'
_exptl_crystal_description block
_exptl_crystal_F_000 480
_exptl_crystal_size_max 0.300
_exptl_crystal_size_mid 0.270
_exptl_crystal_size_min 0.250
_refine_diff_density_max 1.38
_refine_diff_density_min -0.42
_refine_ls_abs_structure_details 'Flack (1983), 4093 Friedel-pairs'
_refine_ls_abs_structure_Flack 0.02(12)
_refine_ls_extinction_method None
_refine_ls_goodness_of_fit_ref 0.9989
_refine_ls_hydrogen_treatment constr
_refine_ls_matrix_type full
_refine_ls_number_parameters 596
_refine_ls_number_reflns 8421
_refine_ls_number_restraints 3
_refine_ls_R_factor_all 0.0561
_refine_ls_R_factor_gt 0.0557
_refine_ls_shift/su_max 0.0002236
_refine_ls_shift/su_mean 0.0000376
_refine_ls_structure_factor_coef Fsqd
_refine_ls_weighting_details
;
 Method= Modified Sheldrick 
 w=1/[\s^2^(F^2^) + ( 0.12P)^2^ + 0.47P] 
 ,where P=(max(Fo^2^,0) + 2Fc^2^)/3 
;
_refine_ls_weighting_scheme calc
_refine_ls_wR_factor_all 0.1558
_refine_ls_wR_factor_gt 0.1549
_refine_ls_wR_factor_ref 0.1558
_reflns_limit_h_max 13
_reflns_limit_h_min -12
_reflns_limit_k_max 13
_reflns_limit_k_min -13
_reflns_limit_l_max 15
_reflns_limit_l_min -15
_reflns_number_gt 8310
_reflns_number_total 9190
_reflns_threshold_expression I>2.0\s(I)
_oxford_diffrn_Wilson_B_factor 2.81
_oxford_diffrn_Wilson_scale 0.01
_oxford_refine_ls_r_factor_ref 0.0561
_oxford_refine_ls_scale 10.2(4)
_oxford_reflns_number_all 8421
_oxford_reflns_threshold_expression_ref I>-3.0\s(I)
_cod_data_source_file ol5b00880_si_002.cif
_cod_data_source_block 25
_cod_original_formula_sum 'C28 H31 F2 N1 O2'
_cod_database_code 1555007

loop_
_symmetry_equiv_pos_as_xyz
x,y,z

loop_
_atom_site_label
_atom_site_type_symbol
_atom_site_fract_x
_atom_site_fract_y
_atom_site_fract_z
_atom_site_U_iso_or_equiv
_atom_site_occupancy
_atom_site_adp_type
_atom_site_refinement_flags_posn
F34 F 0.20567(18) 0.44809(17) 0.30629(13) 0.0373 1.0000 Uani .
C35 C 0.1671(3) 0.5650(2) 0.37394(19) 0.0254 1.0000 Uani .
C36 C 0.1176(3) 0.5322(2) 0.4975(2) 0.0249 1.0000 Uani .
C37 C -0.0301(3) 0.5736(3) 0.5564(2) 0.0310 1.0000 Uani .
C38 C -0.0811(3) 0.5375(3) 0.6678(2) 0.0361 1.0000 Uani .
C39 C 0.0133(3) 0.4607(3) 0.7230(2) 0.0359 1.0000 Uani .
C40 C 0.1600(3) 0.4211(3) 0.6633(2) 0.0348 1.0000 Uani .
C41 C 0.2140(3) 0.4553(3) 0.5521(2) 0.0310 1.0000 Uani .
F42 F 0.2477(3) 0.3508(3) 0.71848(19) 0.0681 1.0000 Uani .
C43 C 0.2998(2) 0.6083(2) 0.33263(19) 0.0233 1.0000 Uani .
N44 N 0.2749(2) 0.72859(19) 0.39743(17) 0.0237 1.0000 Uani .
C45 C 0.4092(3) 0.7432(2) 0.4011(2) 0.0270 1.0000 Uani .
C46 C 0.4729(3) 0.6402(3) 0.4782(2) 0.0274 1.0000 Uani .
C47 C 0.3889(3) 0.6435(3) 0.5929(2) 0.0351 1.0000 Uani .
C48 C 0.4409(4) 0.5551(3) 0.6685(3) 0.0434 1.0000 Uani .
C49 C 0.5784(4) 0.4607(3) 0.6308(3) 0.0460 1.0000 Uani .
C50 C 0.6636(3) 0.4567(3) 0.5183(3) 0.0469 1.0000 Uani .
C51 C 0.6110(3) 0.5463(3) 0.4417(2) 0.0386 1.0000 Uani .
C52 C 0.5174(3) 0.7473(3) 0.2852(2) 0.0368 1.0000 Uani .
C53 C 0.1766(3) 0.8544(2) 0.3700(2) 0.0293 1.0000 Uani .
C54 C 0.1110(3) 0.9602(2) 0.4671(2) 0.0294 1.0000 Uani .
C55 C 0.0428(3) 0.9318(3) 0.5775(2) 0.0341 1.0000 Uani .
C56 C -0.0229(3) 1.0298(3) 0.6652(3) 0.0421 1.0000 Uani .
C57 C -0.0235(4) 1.1590(3) 0.6429(3) 0.0458 1.0000 Uani .
C58 C 0.0439(3) 1.1885(3) 0.5329(3) 0.0438 1.0000 Uani .
C59 C 0.1111(3) 1.0894(3) 0.4453(3) 0.0363 1.0000 Uani .
C60 C 0.3329(3) 0.6207(2) 0.2026(2) 0.0268 1.0000 Uani .
O61 O 0.46357(19) 0.53854(17) 0.14200(13) 0.0270 1.0000 Uani .
C62 C 0.5080(3) 0.5286(3) 0.0143(2) 0.0345 1.0000 Uani .
C63 C 0.4988(4) 0.6640(3) -0.0355(3) 0.0446 1.0000 Uani .
C64 C 0.6638(4) 0.4348(3) -0.0186(2) 0.0483 1.0000 Uani .
C65 C 0.4156(4) 0.4656(4) -0.0175(3) 0.0480 1.0000 Uani .
O66 O 0.2465(2) 0.6965(2) 0.16261(16) 0.0404 1.0000 Uani .
H351 H 0.0862 0.6321 0.3547 0.0319 1.0000 Uiso R
H371 H -0.0972 0.6282 0.5206 0.0361 1.0000 Uiso R
H391 H -0.0178 0.4334 0.7981 0.0414 1.0000 Uiso R
H411 H 0.3143 0.4258 0.5131 0.0371 1.0000 Uiso R
H431 H 0.3819 0.5330 0.3474 0.0276 1.0000 Uiso R
H451 H 0.3794 0.8319 0.4418 0.0342 1.0000 Uiso R
H471 H 0.2940 0.7081 0.6175 0.0423 1.0000 Uiso R
H481 H 0.3798 0.5587 0.7483 0.0519 1.0000 Uiso R
H491 H 0.6149 0.3982 0.6812 0.0561 1.0000 Uiso R
H501 H 0.7588 0.3919 0.4916 0.0581 1.0000 Uiso R
H511 H 0.6724 0.5457 0.3633 0.0465 1.0000 Uiso R
H522 H 0.5965 0.7648 0.2986 0.0571 1.0000 Uiso R
H521 H 0.5550 0.6642 0.2400 0.0567 1.0000 Uiso R
H523 H 0.4704 0.8195 0.2427 0.0570 1.0000 Uiso R
H531 H 0.0968 0.8338 0.3565 0.0394 1.0000 Uiso R
H532 H 0.2322 0.8865 0.2975 0.0393 1.0000 Uiso R
H551 H 0.0417 0.8447 0.5923 0.0408 1.0000 Uiso R
H561 H -0.0656 1.0081 0.7429 0.0508 1.0000 Uiso R
H571 H -0.0734 1.2260 0.7034 0.0568 1.0000 Uiso R
H581 H 0.0455 1.2769 0.5162 0.0544 1.0000 Uiso R
H591 H 0.1564 1.1102 0.3703 0.0422 1.0000 Uiso R
H631 H 0.5472 0.6475 -0.1173 0.0650 1.0000 Uiso R
H632 H 0.3970 0.7197 -0.0195 0.0651 1.0000 Uiso R
H633 H 0.5467 0.7067 -0.0020 0.0655 1.0000 Uiso R
H641 H 0.7033 0.4267 -0.0999 0.0743 1.0000 Uiso R
H642 H 0.6660 0.3484 0.0150 0.0746 1.0000 Uiso R
H643 H 0.7162 0.4758 0.0122 0.0757 1.0000 Uiso R
H651 H 0.4472 0.4524 -0.1004 0.0728 1.0000 Uiso R
H652 H 0.3151 0.5250 0.0093 0.0731 1.0000 Uiso R
H653 H 0.4247 0.3813 0.0211 0.0733 1.0000 Uiso R
H381 H -0.1821 0.5662 0.7071 0.0410 1.0000 Uiso R
F1 F 0.86349(17) -0.30031(15) 0.27593(13) 0.0354 1.0000 Uani .
C2 C 0.8980(3) -0.1922(2) 0.2166(2) 0.0274 1.0000 Uani .
C3 C 0.9329(3) -0.2160(2) 0.0907(2) 0.0286 1.0000 Uani .
C4 C 0.8509(3) -0.2638(3) 0.0482(2) 0.0384 1.0000 Uani .
C5 C 0.8846(4) -0.2820(3) -0.0685(3) 0.0436 1.0000 Uani .
C6 C 1.0010(4) -0.2546(3) -0.1451(2) 0.0400 1.0000 Uani .
C7 C 1.0815(3) -0.2073(3) -0.1027(2) 0.0374 1.0000 Uani .
C8 C 1.0506(3) -0.1886(3) 0.0144(2) 0.0313 1.0000 Uani .
F9 F 1.1922(3) -0.1750(3) -0.17247(19) 0.0715 1.0000 Uani .
C10 C 0.7666(2) -0.0662(2) 0.27052(19) 0.0230 1.0000 Uani .
N11 N 0.7935(2) 0.0523(2) 0.21544(17) 0.0250 1.0000 Uani .
C12 C 0.8908(3) 0.0976(3) 0.2515(2) 0.0328 1.0000 Uani .
C13 C 0.9545(3) 0.1879(3) 0.1665(2) 0.0308 1.0000 Uani .
C14 C 1.0081(3) 0.1575(3) 0.0490(2) 0.0351 1.0000 Uani .
C15 C 1.0717(3) 0.2373(3) -0.0272(2) 0.0381 1.0000 Uani .
C16 C 1.0816(3) 0.3497(3) 0.0134(3) 0.0418 1.0000 Uani .
C17 C 1.0297(4) 0.3812(3) 0.1298(3) 0.0424 1.0000 Uani .
C18 C 0.9653(3) 0.3006(3) 0.2061(2) 0.0366 1.0000 Uani .
C19 C 0.6641(3) 0.1637(2) 0.2078(2) 0.0285 1.0000 Uani .
C20 C 0.5946(3) 0.1191(2) 0.1343(2) 0.0281 1.0000 Uani .
C21 C 0.6761(3) 0.0689(3) 0.0231(3) 0.0379 1.0000 Uani .
C22 C 0.6147(3) 0.0325(4) -0.0484(3) 0.0455 1.0000 Uani .
C23 C 0.4710(4) 0.0468(4) -0.0093(3) 0.0487 1.0000 Uani .
C24 C 0.3876(4) 0.0967(4) 0.1016(3) 0.0476 1.0000 Uani .
C25 C 0.4489(3) 0.1336(3) 0.1735(2) 0.0383 1.0000 Uani .
C26 C 0.5569(3) 0.2339(3) 0.3216(2) 0.0398 1.0000 Uani .
C27 C 0.7379(3) -0.0668(2) 0.4012(2) 0.0251 1.0000 Uani .
O28 O 0.59780(18) -0.03476(18) 0.46134(14) 0.0267 1.0000 Uani .
C29 C 0.5465(3) -0.0137(3) 0.5887(2) 0.0313 1.0000 Uani .
C30 C 0.5838(3) 0.1006(3) 0.6198(2) 0.0397 1.0000 Uani .
C31 C 0.3841(3) 0.0242(4) 0.6191(3) 0.0438 1.0000 Uani .
C32 C 0.6107(4) -0.1431(3) 0.6427(2) 0.0410 1.0000 Uani .
O33 O 0.8341(2) -0.0933(2) 0.44099(16) 0.0367 1.0000 Uani .
H21 H 0.9831 -0.1862 0.2320 0.0340 1.0000 Uiso R
H41 H 0.7720 -0.2801 0.0982 0.0454 1.0000 Uiso R
H51 H 0.8125 -0.3104 -0.0978 0.0473 1.0000 Uiso R
H61 H 1.0284 -0.2677 -0.2278 0.0478 1.0000 Uiso R
H81 H 1.1100 -0.1570 0.0419 0.0372 1.0000 Uiso R
H101 H 0.6819 -0.0722 0.2579 0.0285 1.0000 Uiso R
H121 H 0.8383 0.1445 0.3285 0.0395 1.0000 Uiso R
H122 H 0.9719 0.0164 0.2563 0.0396 1.0000 Uiso R
H141 H 0.9995 0.0809 0.0238 0.0424 1.0000 Uiso R
H151 H 1.1087 0.2151 -0.1074 0.0440 1.0000 Uiso R
H161 H 1.1199 0.4074 -0.0386 0.0517 1.0000 Uiso R
H171 H 1.0366 0.4589 0.1581 0.0543 1.0000 Uiso R
H181 H 0.9260 0.3210 0.2876 0.0425 1.0000 Uiso R
H191 H 0.6998 0.2317 0.1624 0.0350 1.0000 Uiso R
H211 H 0.7733 0.0614 -0.0072 0.0451 1.0000 Uiso R
H221 H 0.6719 -0.0025 -0.1244 0.0538 1.0000 Uiso R
H231 H 0.4274 0.0232 -0.0567 0.0580 1.0000 Uiso R
H241 H 0.2875 0.1075 0.1301 0.0574 1.0000 Uiso R
H251 H 0.3924 0.1686 0.2499 0.0454 1.0000 Uiso R
H261 H 0.4800 0.3106 0.3091 0.0602 1.0000 Uiso R
H263 H 0.5146 0.1724 0.3704 0.0601 1.0000 Uiso R
H262 H 0.6080 0.2638 0.3621 0.0608 1.0000 Uiso R
H301 H 0.5343 0.1223 0.7029 0.0678 1.0000 Uiso R
H302 H 0.5478 0.1777 0.5755 0.0681 1.0000 Uiso R
H303 H 0.6893 0.0694 0.6018 0.0680 1.0000 Uiso R
H311 H 0.3336 0.0454 0.7022 0.0645 1.0000 Uiso R
H312 H 0.3611 -0.0488 0.5969 0.0655 1.0000 Uiso R
H313 H 0.3469 0.1024 0.5813 0.0654 1.0000 Uiso R
H321 H 0.5627 -0.1311 0.7255 0.0608 1.0000 Uiso R
H322 H 0.5947 -0.2149 0.6136 0.0613 1.0000 Uiso R
H323 H 0.7136 -0.1631 0.6228 0.0611 1.0000 Uiso R

loop_
_atom_site_aniso_label
_atom_site_aniso_U_11
_atom_site_aniso_U_22
_atom_site_aniso_U_33
_atom_site_aniso_U_23
_atom_site_aniso_U_13
_atom_site_aniso_U_12
F34 0.0435(9) 0.0426(9) 0.0297(7) -0.0079(6) -0.0080(7) -0.0213(7)
C35 0.0237(11) 0.0264(11) 0.0232(11) -0.0019(9) -0.0062(9) -0.0060(9)
C36 0.0302(12) 0.0208(10) 0.0234(11) -0.0007(8) -0.0055(9) -0.0112(9)
C37 0.0298(13) 0.0258(11) 0.0352(13) -0.0011(10) -0.0081(10) -0.0091(10)
C38 0.0282(13) 0.0372(14) 0.0327(13) -0.0059(11) 0.0033(11) -0.0104(11)
C39 0.0467(16) 0.0317(13) 0.0253(12) 0.0007(9) -0.0022(11) -0.0179(11)
C40 0.0465(16) 0.0301(12) 0.0286(12) 0.0039(10) -0.0151(11) -0.0122(11)
C41 0.0311(13) 0.0285(12) 0.0308(12) 0.0025(9) -0.0081(10) -0.0094(10)
F42 0.0645(14) 0.0730(15) 0.0526(12) 0.0165(11) -0.0193(10) -0.0097(11)
C43 0.0225(11) 0.0248(11) 0.0202(10) -0.0002(8) -0.0053(8) -0.0068(9)
N44 0.0240(10) 0.0211(9) 0.0248(9) 0.0003(7) -0.0078(8) -0.0064(7)
C45 0.0282(12) 0.0269(11) 0.0266(11) 0.0007(9) -0.0086(9) -0.0107(9)
C46 0.0280(12) 0.0305(12) 0.0262(11) -0.0011(9) -0.0103(9) -0.0112(10)
C47 0.0328(14) 0.0412(14) 0.0265(12) 0.0011(10) -0.0081(11) -0.0088(11)
C48 0.0455(17) 0.0536(18) 0.0316(13) 0.0084(12) -0.0163(13) -0.0158(14)
C49 0.0573(19) 0.0448(16) 0.0412(15) 0.0072(12) -0.0304(14) -0.0113(14)
C50 0.0378(15) 0.0461(16) 0.0464(16) -0.0049(13) -0.0196(13) 0.0045(13)
C51 0.0317(14) 0.0467(16) 0.0314(13) -0.0019(11) -0.0101(11) -0.0061(12)
C52 0.0344(14) 0.0431(15) 0.0367(14) 0.0072(11) -0.0093(11) -0.0213(12)
C53 0.0303(12) 0.0256(11) 0.0273(11) 0.0037(9) -0.0091(10) -0.0050(10)
C54 0.0241(11) 0.0255(11) 0.0377(13) -0.0003(10) -0.0120(10) -0.0054(9)
C55 0.0367(14) 0.0270(12) 0.0359(13) -0.0015(10) -0.0083(11) -0.0107(11)
C56 0.0375(15) 0.0397(15) 0.0428(15) -0.0075(12) -0.0061(12) -0.0109(12)
C57 0.0416(16) 0.0334(14) 0.0566(18) -0.0157(13) -0.0125(14) -0.0061(12)
C58 0.0405(16) 0.0255(13) 0.065(2) -0.0018(12) -0.0191(14) -0.0084(11)
C59 0.0321(14) 0.0276(13) 0.0487(16) 0.0043(11) -0.0145(12) -0.0092(11)
C60 0.0242(11) 0.0321(12) 0.0219(11) -0.0006(9) -0.0047(9) -0.0094(10)
O61 0.0259(8) 0.0308(8) 0.0175(8) 0.0010(6) -0.0028(6) -0.0059(7)
C62 0.0380(14) 0.0363(13) 0.0168(11) 0.0016(9) 0.0004(10) -0.0070(11)
C63 0.0413(16) 0.0384(15) 0.0371(14) 0.0097(12) 0.0010(12) -0.0085(12)
C64 0.0427(16) 0.0459(16) 0.0269(12) 0.0039(11) 0.0065(11) 0.0020(13)
C65 0.066(2) 0.0515(18) 0.0279(13) -0.0014(12) -0.0146(14) -0.0228(16)
O66 0.0319(10) 0.0517(12) 0.0253(9) 0.0037(8) -0.0096(7) 0.0000(9)
F1 0.0397(8) 0.0258(7) 0.0318(7) 0.0063(6) -0.0073(6) -0.0064(6)
C2 0.0251(11) 0.0281(12) 0.0253(11) 0.0036(9) -0.0060(9) -0.0075(9)
C3 0.0282(12) 0.0238(11) 0.0262(12) -0.0010(9) -0.0056(9) -0.0029(9)
C4 0.0384(15) 0.0415(15) 0.0304(13) -0.0050(11) 0.0005(11) -0.0178(12)
C5 0.0470(17) 0.0498(17) 0.0352(14) -0.0111(12) -0.0069(13) -0.0217(14)
C6 0.0507(17) 0.0384(14) 0.0219(11) -0.0047(10) -0.0019(11) -0.0129(12)
C7 0.0330(14) 0.0391(14) 0.0277(13) 0.0009(10) 0.0004(10) -0.0074(11)
C8 0.0269(12) 0.0333(12) 0.0288(12) 0.0046(9) -0.0082(10) -0.0062(10)
F9 0.0656(14) 0.0906(17) 0.0463(11) 0.0050(11) 0.0022(10) -0.0326(13)
C10 0.0217(11) 0.0247(11) 0.0207(10) 0.0033(8) -0.0056(8) -0.0077(9)
N11 0.0271(10) 0.0246(9) 0.0257(9) 0.0068(7) -0.0110(8) -0.0108(8)
C12 0.0402(14) 0.0395(14) 0.0296(12) 0.0099(10) -0.0174(11) -0.0228(11)
C13 0.0320(13) 0.0321(12) 0.0313(12) 0.0050(10) -0.0115(10) -0.0144(10)
C14 0.0427(15) 0.0341(13) 0.0329(13) 0.0046(10) -0.0131(11) -0.0186(11)
C15 0.0403(15) 0.0416(15) 0.0323(13) 0.0071(11) -0.0090(11) -0.0179(12)
C16 0.0432(16) 0.0420(15) 0.0469(16) 0.0147(12) -0.0168(13) -0.0232(13)
C17 0.0506(17) 0.0325(14) 0.0521(17) 0.0041(12) -0.0196(14) -0.0216(13)
C18 0.0413(15) 0.0350(13) 0.0342(13) -0.0027(11) -0.0116(11) -0.0140(11)
C19 0.0342(13) 0.0217(11) 0.0302(12) 0.0027(9) -0.0146(10) -0.0068(10)
C20 0.0300(12) 0.0233(11) 0.0311(12) 0.0044(9) -0.0136(10) -0.0065(9)
C21 0.0290(13) 0.0453(15) 0.0369(14) -0.0047(11) -0.0124(11) -0.0071(11)
C22 0.0401(16) 0.0597(19) 0.0347(14) -0.0105(13) -0.0168(12) -0.0080(14)
C23 0.0485(18) 0.0543(18) 0.0533(18) -0.0017(15) -0.0319(15) -0.0147(15)
C24 0.0355(15) 0.0587(19) 0.0510(18) 0.0055(15) -0.0173(13) -0.0169(14)
C25 0.0286(14) 0.0445(15) 0.0371(14) 0.0013(11) -0.0090(11) -0.0088(11)
C26 0.0469(16) 0.0274(13) 0.0372(14) -0.0050(11) -0.0160(12) -0.0001(11)
C27 0.0246(11) 0.0244(11) 0.0241(11) 0.0024(8) -0.0061(9) -0.0079(9)
O28 0.0239(8) 0.0321(8) 0.0197(8) -0.0015(6) -0.0031(6) -0.0078(7)
C29 0.0302(13) 0.0351(13) 0.0204(11) -0.0041(9) -0.0021(9) -0.0066(10)
C30 0.0428(16) 0.0410(14) 0.0328(13) -0.0067(11) -0.0090(12) -0.0131(12)
C31 0.0315(14) 0.0576(18) 0.0327(13) -0.0110(12) 0.0002(11) -0.0115(13)
C32 0.0466(16) 0.0403(15) 0.0252(12) 0.0011(11) -0.0037(11) -0.0099(13)
O33 0.0274(9) 0.0541(11) 0.0262(8) 0.0053(8) -0.0110(7) -0.0100(8)

loop_
_atom_type_symbol
_atom_type_scat_dispersion_real
_atom_type_scat_dispersion_imag
_atom_type_scat_Cromer_Mann_a1
_atom_type_scat_Cromer_Mann_b1
_atom_type_scat_Cromer_Mann_a2
_atom_type_scat_Cromer_Mann_b2
_atom_type_scat_Cromer_Mann_a3
_atom_type_scat_Cromer_Mann_b3
_atom_type_scat_Cromer_Mann_a4
_atom_type_scat_Cromer_Mann_b4
_atom_type_scat_Cromer_Mann_c
_atom_type_scat_source
C 0.0181 0.0091 2.3100 20.8439 1.0200 10.2075 1.5886 0.5687 0.8650 51.6512 0.2156 'International Tables Vol C 4.2.6.8 and 6.1.1.4'
H 0.0000 0.0000 0.4930 10.5109 0.3229 26.1257 0.1402 3.1424 0.0408 57.7998 0.0030 'International Tables Vol C 4.2.6.8 and 6.1.1.4'
N 0.0311 0.0180 12.2126 0.0057 3.1322 9.8933 2.0125 28.9975 1.1663 0.5826 -11.5290 'International Tables Vol C 4.2.6.8 and 6.1.1.4'
O 0.0492 0.0322 3.0485 13.2771 2.2868 5.7011 1.5463 0.3239 0.8670 32.9089 0.2508 'International Tables Vol C 4.2.6.8 and 6.1.1.4'
F 0.0727 0.0534 3.5392 10.2825 2.6412 4.2944 1.5170 0.2615 1.0243 26.1476 0.2776 'International Tables Vol C 4.2.6.8 and 6.1.1.4'

loop_
_geom_angle_atom_site_label_1
_geom_angle_atom_site_label_2
_geom_angle_atom_site_label_3
_geom_angle
_geom_angle_publ_flag
F34 C35 C36 107.66(19) yes
F34 C35 C43 105.19(18) yes
C36 C35 C43 117.4(2) yes
F34 C35 H351 106.0 no
C36 C35 H351 110.0 no
C43 C35 H351 109.9 no
C35 C36 C37 118.2(2) yes
C35 C36 C41 122.1(2) yes
C37 C36 C41 119.6(2) yes
C36 C37 C38 120.3(2) yes
C36 C37 H371 120.4 no
C38 C37 H371 119.3 no
C37 C38 C39 120.8(2) yes
C37 C38 H381 119.6 no
C39 C38 H381 119.5 no
C38 C39 C40 118.0(2) yes
C38 C39 H391 123.0 no
C40 C39 H391 119.0 no
C39 C40 C41 122.4(3) yes
C39 C40 F42 117.0(3) yes
C41 C40 F42 120.6(3) yes
C36 C41 C40 118.8(2) yes
C36 C41 H411 120.5 no
C40 C41 H411 120.6 no
C35 C43 N44 110.88(18) yes
C35 C43 C60 105.34(19) yes
N44 C43 C60 115.83(19) yes
C35 C43 H431 107.0 no
N44 C43 H431 108.4 no
C60 C43 H431 109.0 no
C43 N44 C45 113.74(18) yes
C43 N44 C53 115.83(19) yes
C45 N44 C53 112.0(2) yes
N44 C45 C46 109.9(2) yes
N44 C45 C52 115.0(2) yes
C46 C45 C52 113.7(2) yes
N44 C45 H451 106.4 no
C46 C45 H451 104.8 no
C52 C45 H451 106.2 no
C45 C46 C47 118.1(2) yes
C45 C46 C51 123.7(2) yes
C47 C46 C51 118.2(2) yes
C46 C47 C48 121.3(3) yes
C46 C47 H471 117.8 no
C48 C47 H471 121.0 no
C47 C48 C49 120.1(3) yes
C47 C48 H481 119.8 no
C49 C48 H481 120.1 no
C48 C49 C50 119.6(3) yes
C48 C49 H491 121.1 no
C50 C49 H491 119.3 no
C49 C50 C51 120.3(3) yes
C49 C50 H501 120.2 no
C51 C50 H501 119.5 no
C50 C51 C46 120.5(3) yes
C50 C51 H511 120.2 no
C46 C51 H511 119.2 no
C45 C52 H522 107.4 no
C45 C52 H521 112.4 no
H522 C52 H521 109.5 no
C45 C52 H523 109.0 no
H522 C52 H523 110.1 no
H521 C52 H523 108.4 no
N44 C53 C54 112.2(2) yes
N44 C53 H531 107.6 no
C54 C53 H531 108.6 no
N44 C53 H532 108.1 no
C54 C53 H532 111.1 no
H531 C53 H532 109.1 no
C53 C54 C55 120.7(2) yes
C53 C54 C59 120.4(3) yes
C55 C54 C59 118.8(2) yes
C54 C55 C56 120.8(3) yes
C54 C55 H551 118.9 no
C56 C55 H551 120.3 no
C55 C56 C57 120.2(3) yes
C55 C56 H561 120.3 no
C57 C56 H561 119.4 no
C56 C57 C58 119.4(3) yes
C56 C57 H571 119.0 no
C58 C57 H571 121.5 no
C57 C58 C59 120.1(3) yes
C57 C58 H581 120.5 no
C59 C58 H581 119.4 no
C58 C59 C54 120.6(3) yes
C58 C59 H591 119.8 no
C54 C59 H591 119.6 no
C43 C60 O61 112.98(19) yes
C43 C60 O66 121.8(2) yes
O61 C60 O66 125.2(2) yes
C60 O61 C62 119.97(19) yes
O61 C62 C63 110.9(2) yes
O61 C62 C64 102.4(2) yes
C63 C62 C64 110.8(3) yes
O61 C62 C65 108.0(2) yes
C63 C62 C65 113.3(3) yes
C64 C62 C65 110.9(3) yes
C62 C63 H631 106.3 no
C62 C63 H632 109.1 no
H631 C63 H632 110.3 no
C62 C63 H633 109.8 no
H631 C63 H633 110.6 no
H632 C63 H633 110.6 no
C62 C64 H641 108.3 no
C62 C64 H642 108.7 no
H641 C64 H642 111.9 no
C62 C64 H643 107.5 no
H641 C64 H643 109.6 no
H642 C64 H643 110.7 no
C62 C65 H651 109.5 no
C62 C65 H652 109.4 no
H651 C65 H652 108.9 no
C62 C65 H653 107.5 no
H651 C65 H653 112.1 no
H652 C65 H653 109.4 no
F1 C2 C3 109.4(2) yes
F1 C2 C10 105.52(18) yes
C3 C2 C10 114.67(19) yes
F1 C2 H21 108.4 no
C3 C2 H21 109.9 no
C10 C2 H21 108.7 no
C2 C3 C4 121.8(2) yes
C2 C3 C8 118.9(2) yes
C4 C3 C8 119.3(2) yes
C3 C4 C5 120.2(3) yes
C3 C4 H41 119.5 no
C5 C4 H41 120.3 no
C4 C5 C6 121.0(3) yes
C4 C5 H51 117.6 no
C6 C5 H51 121.2 no
C5 C6 C7 118.5(3) yes
C5 C6 H61 123.0 no
C7 C6 H61 118.5 no
C6 C7 C8 121.8(3) yes
C6 C7 F9 121.3(3) yes
C8 C7 F9 116.9(3) yes
C3 C8 C7 119.2(3) yes
C3 C8 H81 120.7 no
C7 C8 H81 120.1 no
C2 C10 N11 109.51(18) yes
C2 C10 C27 107.07(18) yes
N11 C10 C27 115.08(19) yes
C2 C10 H101 109.3 no
N11 C10 H101 108.5 no
C27 C10 H101 107.3 no
C10 N11 C12 115.53(18) yes
C10 N11 C19 115.48(19) yes
C12 N11 C19 113.0(2) yes
N11 C12 C13 113.0(2) yes
N11 C12 H121 109.3 no
C13 C12 H121 110.2 no
N11 C12 H122 107.0 no
C13 C12 H122 107.8 no
H121 C12 H122 109.4 no
C12 C13 C14 121.5(2) yes
C12 C13 C18 120.0(2) yes
C14 C13 C18 118.5(3) yes
C13 C14 C15 120.9(3) yes
C13 C14 H141 117.3 no
C15 C14 H141 121.8 no
C14 C15 C16 120.0(3) yes
C14 C15 H151 120.1 no
C16 C15 H151 119.9 no
C15 C16 C17 119.9(3) yes
C15 C16 H161 120.3 no
C17 C16 H161 119.7 no
C16 C17 C18 119.8(3) yes
C16 C17 H171 120.1 no
C18 C17 H171 120.1 no
C17 C18 C13 120.8(3) yes
C17 C18 H181 121.8 no
C13 C18 H181 117.3 no
N11 C19 C20 110.24(19) yes
N11 C19 C26 115.6(2) yes
C20 C19 C26 113.5(2) yes
N11 C19 H191 106.2 no
C20 C19 H191 103.9 no
C26 C19 H191 106.4 no
C19 C20 C21 119.5(2) yes
C19 C20 C25 122.0(2) yes
C21 C20 C25 118.4(3) yes
C20 C21 C22 121.1(3) yes
C20 C21 H211 120.7 no
C22 C21 H211 118.2 no
C21 C22 C23 120.2(3) yes
C21 C22 H221 120.3 no
C23 C22 H221 119.4 no
C22 C23 C24 119.6(3) yes
C22 C23 H231 121.4 no
C24 C23 H231 119.0 no
C23 C24 C25 120.3(3) yes
C23 C24 H241 120.7 no
C25 C24 H241 119.0 no
C24 C25 C20 120.3(3) yes
C24 C25 H251 121.1 no
C20 C25 H251 118.5 no
C19 C26 H261 110.7 no
C19 C26 H263 110.8 no
H261 C26 H263 109.1 no
C19 C26 H262 108.9 no
H261 C26 H262 109.5 no
H263 C26 H262 107.7 no
C10 C27 O28 112.39(19) yes
C10 C27 O33 121.9(2) yes
O28 C27 O33 125.7(2) yes
C27 O28 C29 120.34(19) yes
O28 C29 C30 109.6(2) yes
O28 C29 C31 102.2(2) yes
C30 C29 C31 110.9(2) yes
O28 C29 C32 110.03(19) yes
C30 C29 C32 112.3(2) yes
C31 C29 C32 111.4(3) yes
C29 C30 H301 107.6 no
C29 C30 H302 107.6 no
H301 C30 H302 110.4 no
C29 C30 H303 107.5 no
H301 C30 H303 110.6 no
H302 C30 H303 113.0 no
C29 C31 H311 111.8 no
C29 C31 H312 110.4 no
H311 C31 H312 108.5 no
C29 C31 H313 110.1 no
H311 C31 H313 106.5 no
H312 C31 H313 109.6 no
C29 C32 H321 108.2 no
C29 C32 H322 109.5 no
H321 C32 H322 109.7 no
C29 C32 H323 109.1 no
H321 C32 H323 111.4 no
H322 C32 H323 108.9 no

loop_
_geom_bond_atom_site_label_1
_geom_bond_atom_site_label_2
_geom_bond_distance
_geom_bond_publ_flag
F34 C35 1.415(3) yes
C35 C36 1.501(3) yes
C35 C43 1.533(4) yes
C35 H351 0.985 no
C36 C37 1.392(4) yes
C36 C41 1.393(4) yes
C37 C38 1.382(4) yes
C37 H371 0.955 no
C38 C39 1.384(4) yes
C38 H381 0.950 no
C39 C40 1.386(4) yes
C39 H391 0.938 no
C40 C41 1.379(4) yes
C40 F42 1.317(4) yes
C41 H411 0.943 no
C43 N44 1.464(3) yes
C43 C60 1.535(3) yes
C43 H431 1.009 no
N44 C45 1.486(3) yes
N44 C53 1.475(3) yes
C45 C46 1.523(3) yes
C45 C52 1.513(3) yes
C45 H451 1.004 no
C46 C47 1.395(3) yes
C46 C51 1.385(4) yes
C47 C48 1.382(4) yes
C47 H471 0.952 no
C48 C49 1.384(5) yes
C48 H481 0.977 no
C49 C50 1.376(5) yes
C49 H491 0.948 no
C50 C51 1.402(4) yes
C50 H501 0.956 no
C51 H511 0.968 no
C52 H522 0.977 no
C52 H521 0.968 no
C52 H523 0.979 no
C53 C54 1.517(3) yes
C53 H531 1.002 no
C53 H532 1.004 no
C54 C55 1.382(4) yes
C54 C59 1.388(4) yes
C55 C56 1.383(4) yes
C55 H551 0.939 no
C56 C57 1.386(5) yes
C56 H561 0.965 no
C57 C58 1.380(5) yes
C57 H571 0.950 no
C58 C59 1.390(4) yes
C58 H581 0.956 no
C59 H591 0.941 no
C60 O61 1.334(3) yes
C60 O66 1.202(3) yes
O61 C62 1.491(3) yes
C62 C63 1.514(4) yes
C62 C64 1.518(4) yes
C62 C65 1.515(5) yes
C63 H631 0.967 no
C63 H632 0.981 no
C63 H633 0.979 no
C64 H641 0.950 no
C64 H642 0.981 no
C64 H643 0.985 no
C65 H651 0.972 no
C65 H652 0.976 no
C65 H653 0.978 no
F1 C2 1.412(3) yes
C2 C3 1.497(3) yes
C2 C10 1.541(3) yes
C2 H21 0.995 no
C3 C4 1.388(4) yes
C3 C8 1.390(4) yes
C4 C5 1.380(4) yes
C4 H41 0.916 no
C5 C6 1.382(5) yes
C5 H51 1.073 no
C6 C7 1.370(5) yes
C6 H61 0.972 no
C7 C8 1.390(4) yes
C7 F9 1.334(4) yes
C8 H81 0.961 no
C10 N11 1.464(3) yes
C10 C27 1.544(3) yes
C10 H101 0.974 no
N11 C12 1.467(3) yes
N11 C19 1.484(3) yes
C12 C13 1.522(4) yes
C12 H121 0.995 no
C12 H122 0.994 no
C13 C14 1.391(4) yes
C13 C18 1.387(4) yes
C14 C15 1.387(4) yes
C14 H141 0.940 no
C15 C16 1.384(5) yes
C15 H151 0.952 no
C16 C17 1.381(5) yes
C16 H161 0.947 no
C17 C18 1.397(4) yes
C17 H171 0.959 no
C18 H181 0.964 no
C19 C20 1.528(4) yes
C19 C26 1.523(4) yes
C19 H191 0.986 no
C20 C21 1.385(4) yes
C20 C25 1.394(4) yes
C21 C22 1.397(4) yes
C21 H211 0.936 no
C22 C23 1.374(5) yes
C22 H221 0.950 no
C23 C24 1.383(5) yes
C23 H231 0.948 no
C24 C25 1.403(5) yes
C24 H241 0.956 no
C25 H251 0.954 no
C26 H261 0.972 no
C26 H263 0.980 no
C26 H262 0.982 no
C27 O28 1.335(3) yes
C27 O33 1.204(3) yes
O28 C29 1.492(3) yes
C29 C30 1.517(4) yes
C29 C31 1.522(4) yes
C29 C32 1.523(4) yes
C30 H301 0.987 no
C30 H302 0.988 no
C30 H303 0.985 no
C31 H311 0.989 no
C31 H312 0.975 no
C31 H313 0.952 no
C32 H321 0.974 no
C32 H322 0.958 no
C32 H323 0.969 no

loop_
_geom_hbond_atom_site_label_D
_geom_hbond_atom_site_label_H
_geom_hbond_atom_site_label_A
_geom_hbond_site_symmetry_A
_geom_hbond_angle_DHA
_geom_hbond_distance_DH
_geom_hbond_distance_HA
_geom_hbond_distance_DA
_geom_hbond_publ_flag
C52 H521 O61 . 137.38(8) 0.968 2.471 3.250(4) yes
C53 H531 O33 1_465 136.40(8) 1.002 2.444 3.245(4) yes
C2 H21 O66 1_645 136.72(8) 0.995 2.466 3.263(4) yes
C26 H263 O28 . 137.47(9) 0.980 2.421 3.212(4) yes
